data_7037017
loop_
_publ_author_name
'Lin, Xinsong'
'Tabassum, Danisa'
'Mar, Arthur'

_publ_section_title
;
 Narrowing the gap: from semiconductor to semimetal in the homologous
 series of rare-earth zinc arsenides RE2-yZn4As4&#x00B7;n(REAs) and
 Mn-substituted derivatives RE2-yMnxZn4-xAs4&#x00B7;n(REAs) (RE = La-Nd,
 Sm, Gd).
;
_journal_issue 46
_journal_name_full 'Dalton transactions (Cambridge, England : 2003)'
_journal_page_first 20254
_journal_page_last 20264
_journal_paper_doi 10.1039/c5dt03596a
_journal_volume 44
_journal_year 2015
_chemical_formula_structural 'Sm5.33 Mn0.57 Zn3.43 As8'
_chemical_formula_sum 'As8 Mn0.57 Sm5.33 Zn3.43'
_chemical_formula_weight 1656.80
_chemical_name_common 'samarium manganese zinc arsenide (5.3/0.6/3.4/8)'
_chemical_name_systematic 'samarium manganese zinc arsenide (5.3/0.6/3.4/8)'
_space_group_crystal_system trigonal
_space_group_IT_number 166
_space_group_name_Hall '-R 3 2"'
_space_group_name_H-M_alt 'R -3 m :H'
_symmetry_space_group_name_Hall '-R 3 2"'
_symmetry_space_group_name_H-M 'R -3 m :H'
_atom_sites_solution_primary direct
_atom_sites_solution_secondary difmap
_audit_creation_method SHELXL-2013
_cell_angle_alpha 90
_cell_angle_beta 90
_cell_angle_gamma 120
_cell_formula_units_Z 3
_cell_length_a 4.1691(9)
_cell_length_b 4.1691(9)
_cell_length_c 81.965(17)
_cell_measurement_reflns_used 2616
_cell_measurement_temperature 296(2)
_cell_measurement_theta_max 32.77
_cell_measurement_theta_min 5.22
_cell_volume 1233.8(5)
_computing_cell_refinement 'Bruker SAINT 7.68A (Bruker, 2009)'
_computing_data_collection 'Bruker APEX 2 (Bruker, 2008)'
_computing_data_reduction 'Bruker SAINT 7.68A'
_computing_molecular_graphics 'ATOMS 5.1 (Dowty, 1999)'
_computing_publication_material 'Bruker SHELXTL'
_computing_structure_refinement 'Bruker SHELXTL'
_computing_structure_solution 'Bruker SHELXTL'
_diffrn_ambient_temperature 296(2)
_diffrn_measured_fraction_theta_full 0.997
_diffrn_measured_fraction_theta_max 0.993
_diffrn_measurement_device_type 'Bruker PLATFORM/SMART APEX II CCD'
_diffrn_measurement_method '\w and \f scans'
_diffrn_radiation_type MoK\a
_diffrn_radiation_wavelength 0.71073
_diffrn_reflns_av_R_equivalents 0.0391
_diffrn_reflns_av_unetI/netI 0.0199
_diffrn_reflns_laue_measured_fraction_full 0.997
_diffrn_reflns_laue_measured_fraction_max 0.993
_diffrn_reflns_limit_h_max 6
_diffrn_reflns_limit_h_min -6
_diffrn_reflns_limit_k_max 6
_diffrn_reflns_limit_k_min -6
_diffrn_reflns_limit_l_max 124
_diffrn_reflns_limit_l_min -124
_diffrn_reflns_number 6025
_diffrn_reflns_point_group_measured_fraction_full 0.997
_diffrn_reflns_point_group_measured_fraction_max 0.993
_diffrn_reflns_theta_full 25.242
_diffrn_reflns_theta_max 33.266
_diffrn_reflns_theta_min 1.491
_diffrn_source 'fine-focus sealed tube'
_exptl_absorpt_coefficient_mu 39.972
_exptl_absorpt_correction_T_max 0.6750
_exptl_absorpt_correction_T_min 0.2383
_exptl_absorpt_correction_type numerical
_exptl_absorpt_process_details 'Bruker SHELXTL (Sheldrick, 2013)'
_exptl_crystal_colour black
_exptl_crystal_density_diffrn 6.690
_exptl_crystal_density_method 'not measured'
_exptl_crystal_description irregular
_exptl_crystal_F_000 2136
_exptl_crystal_size_max 0.058
_exptl_crystal_size_mid 0.037
_exptl_crystal_size_min 0.012
_refine_diff_density_max 2.330
_refine_diff_density_min -3.338
_refine_diff_density_rms 0.317
_refine_ls_extinction_coef 0.000237(19)
_refine_ls_extinction_expression Fc^*^=kFc[1+0.001xFc^2^\l^3^/sin(2\q)]^-1/4^
_refine_ls_extinction_method SHELXL
_refine_ls_goodness_of_fit_ref 1.110
_refine_ls_hydrogen_treatment undef
_refine_ls_matrix_type full
_refine_ls_number_parameters 33
_refine_ls_number_reflns 726
_refine_ls_number_restraints 0
_refine_ls_restrained_S_all 1.110
_refine_ls_R_factor_all 0.0337
_refine_ls_R_factor_gt 0.0247
_refine_ls_shift/su_max 0.002
_refine_ls_shift/su_mean 0.000
_refine_ls_structure_factor_coef Fsqd
_refine_ls_weighting_details 'w=1/[\s^2^(Fo^2^)+(0.0146P)^2^+30.0042P] where P=(Fo^2^+2Fc^2^)/3'
_refine_ls_weighting_scheme calc
_refine_ls_wR_factor_gt 0.0495
_refine_ls_wR_factor_ref 0.0529
_reflns_Friedel_coverage 0.000
_reflns_number_gt 621
_reflns_number_total 726
_reflns_threshold_expression 'I > 2\s(I)'
_cod_data_source_file c5dt03596a9.cif
_cod_data_source_block Sm6-x(Mn,Zn)4As8
_cod_depositor_comments 'Adding full bibliography for 7037017--7037025.cif.'
_cod_original_cell_volume 1233.8(6)
_cod_database_code 7037017
_shelx_space_group_comment
;
The symmetry employed for this shelxl refinement is uniquely defined
by the following loop, which should always be used as a source of
symmetry information in preference to the above space-group names.
They are only intended as comments.
;
_shelx_estimated_absorpt_t_min 0.205
_shelx_estimated_absorpt_t_max 0.646
_shelxl_version_number 2013-4

loop_
_space_group_symop_operation_xyz
'x, y, z'
'-y, x-y, z'
'-x+y, -x, z'
'y, x, -z'
'x-y, -y, -z'
'-x, -x+y, -z'
'x+2/3, y+1/3, z+1/3'
'-y+2/3, x-y+1/3, z+1/3'
'-x+y+2/3, -x+1/3, z+1/3'
'y+2/3, x+1/3, -z+1/3'
'x-y+2/3, -y+1/3, -z+1/3'
'-x+2/3, -x+y+1/3, -z+1/3'
'x+1/3, y+2/3, z+2/3'
'-y+1/3, x-y+2/3, z+2/3'
'-x+y+1/3, -x+2/3, z+2/3'
'y+1/3, x+2/3, -z+2/3'
'x-y+1/3, -y+2/3, -z+2/3'
'-x+1/3, -x+y+2/3, -z+2/3'
'-x, -y, -z'
'y, -x+y, -z'
'x-y, x, -z'
'-y, -x, z'
'-x+y, y, z'
'x, x-y, z'
'-x+2/3, -y+1/3, -z+1/3'
'y+2/3, -x+y+1/3, -z+1/3'
'x-y+2/3, x+1/3, -z+1/3'
'-y+2/3, -x+1/3, z+1/3'
'-x+y+2/3, y+1/3, z+1/3'
'x+2/3, x-y+1/3, z+1/3'
'-x+1/3, -y+2/3, -z+2/3'
'y+1/3, -x+y+2/3, -z+2/3'
'x-y+1/3, x+2/3, -z+2/3'
'-y+1/3, -x+2/3, z+2/3'
'-x+y+1/3, y+2/3, z+2/3'
'x+1/3, x-y+2/3, z+2/3'

loop_
_atom_site_label
_atom_site_type_symbol
_atom_site_fract_x
_atom_site_fract_y
_atom_site_fract_z
_atom_site_U_iso_or_equiv
_atom_site_adp_type
_atom_site_occupancy
_atom_site_site_symmetry_order
_atom_site_calc_flag
_atom_site_refinement_flags_posn
_atom_site_refinement_flags_adp
_atom_site_refinement_flags_occupancy
Sm1 Sm 0.0000 0.0000 0.29173(2) 0.00890(11) Uani 1 6 d S T P
Sm2 Sm 0.0000 0.0000 0.41670(2) 0.01036(12) Uani 1 6 d S T P
Sm3 Sm 0.0000 0.0000 0.5000 0.0212(7) Uani 0.332(4) 12 d S T .
Sm4 Sm 0.0000 0.0000 0.0000 0.00878(13) Uani 1 12 d S T P
Zn1 Zn 0.0000 0.0000 0.11598(2) 0.0197(3) Uani 1 6 d S T P
Zn2 Zn 0.0000 0.0000 0.19445(3) 0.0255(4) Uani 0.710(4) 6 d S T P
Mn2 Mn 0.0000 0.0000 0.18086(9) 0.0255(4) Uani 0.290(4) 6 d S T P
As1 As 0.0000 0.0000 0.06290(2) 0.00861(17) Uani 1 6 d S T P
As2 As 0.0000 0.0000 0.14657(2) 0.0157(2) Uani 1 6 d S T P
As3 As 0.0000 0.0000 0.22834(2) 0.01067(19) Uani 1 6 d S T P
As4 As 0.0000 0.0000 0.35430(2) 0.00893(17) Uani 1 6 d S T P

loop_
_atom_site_aniso_label
_atom_site_aniso_U_11
_atom_site_aniso_U_22
_atom_site_aniso_U_33
_atom_site_aniso_U_23
_atom_site_aniso_U_13
_atom_site_aniso_U_12
Sm1 0.00799(14) 0.00799(14) 0.0107(2) 0.000 0.000 0.00400(7)
Sm2 0.00911(14) 0.00911(14) 0.0129(2) 0.000 0.000 0.00455(7)
Sm3 0.0215(9) 0.0215(9) 0.0206(12) 0.000 0.000 0.0107(4)
Sm4 0.00788(18) 0.00788(18) 0.0106(3) 0.000 0.000 0.00394(9)
Zn1 0.0193(4) 0.0193(4) 0.0206(6) 0.000 0.000 0.00965(19)
Zn2 0.0176(5) 0.0176(5) 0.0413(11) 0.000 0.000 0.0088(3)
Mn2 0.0176(5) 0.0176(5) 0.0413(11) 0.000 0.000 0.0088(3)
As1 0.0078(2) 0.0078(2) 0.0102(4) 0.000 0.000 0.00391(12)
As2 0.0143(3) 0.0143(3) 0.0184(5) 0.000 0.000 0.00716(15)
As3 0.0092(3) 0.0092(3) 0.0136(4) 0.000 0.000 0.00461(13)
As4 0.0077(2) 0.0077(2) 0.0113(4) 0.000 0.000 0.00387(12)

loop_
_atom_type_symbol
_atom_type_description
_atom_type_scat_dispersion_real
_atom_type_scat_dispersion_imag
_atom_type_scat_source
Mn Mn 0.3368 0.7283 'International Tables Vol C Tables 4.2.6.8 and 6.1.1.4'
Zn Zn 0.2839 1.4301 'International Tables Vol C Tables 4.2.6.8 and 6.1.1.4'
As As 0.0499 2.0058 'International Tables Vol C Tables 4.2.6.8 and 6.1.1.4'
Sm Sm -0.1638 3.4418 'International Tables Vol C Tables 4.2.6.8 and 6.1.1.4'

loop_
_geom_angle_atom_site_label_1
_geom_angle_atom_site_label_2
_geom_angle_atom_site_label_3
_geom_angle
_geom_angle_site_symmetry_1
_geom_angle_site_symmetry_3
As4 Sm1 As4 90.24(3) 31 31_445
As4 Sm1 As4 90.24(3) 31 31_545
As4 Sm1 As4 90.24(3) 31_445 31_545
As4 Sm1 As1 179.15(3) 31 25_445
As4 Sm1 As1 90.363(18) 31_445 25_445
As4 Sm1 As1 90.363(18) 31_545 25_445
As4 Sm1 As1 90.363(18) 31 25
As4 Sm1 As1 179.15(3) 31_445 25
As4 Sm1 As1 90.363(18) 31_545 25
As1 Sm1 As1 89.03(2) 25_445 25
As4 Sm1 As1 90.363(18) 31 25_455
As4 Sm1 As1 90.363(18) 31_445 25_455
As4 Sm1 As1 179.15(3) 31_545 25_455
As1 Sm1 As1 89.03(3) 25_445 25_455
As1 Sm1 As1 89.03(2) 25 25_455
As1 Sm2 As1 90.57(3) 7_445 7
As1 Sm2 As1 90.57(3) 7_445 7_455
As1 Sm2 As1 90.57(3) 7 7_455
As1 Sm2 As3 178.50(3) 7_445 31
As1 Sm2 As3 90.486(19) 7 31
As1 Sm2 As3 90.486(19) 7_455 31
As1 Sm2 As3 90.486(18) 7_445 31_445
As1 Sm2 As3 178.50(3) 7 31_445
As1 Sm2 As3 90.486(18) 7_455 31_445
As3 Sm2 As3 88.44(3) 31 31_445
As1 Sm2 As3 90.486(19) 7_445 31_545
As1 Sm2 As3 90.486(19) 7 31_545
As1 Sm2 As3 178.50(3) 7_455 31_545
As3 Sm2 As3 88.44(3) 31 31_545
As3 Sm2 As3 88.44(3) 31_445 31_545
As1 Sm2 Zn1 134.372(11) 7_445 7
As1 Sm2 Zn1 82.87(3) 7 7
As1 Sm2 Zn1 134.371(11) 7_455 7
As3 Sm2 Zn1 44.763(11) 31 7
As3 Sm2 Zn1 95.64(3) 31_445 7
As3 Sm2 Zn1 44.764(11) 31_545 7
As1 Sm2 Zn1 82.87(3) 7_445 7_445
As1 Sm2 Zn1 134.372(11) 7 7_445
As1 Sm2 Zn1 134.371(11) 7_455 7_445
As3 Sm2 Zn1 95.64(3) 31 7_445
As3 Sm2 Zn1 44.763(11) 31_445 7_445
As3 Sm2 Zn1 44.764(11) 31_545 7_445
Zn1 Sm2 Zn1 70.82(3) 7 7_445
As1 Sm2 Zn1 134.371(11) 7_445 7_455
As1 Sm2 Zn1 134.371(11) 7 7_455
As1 Sm2 Zn1 82.87(3) 7_455 7_455
As3 Sm2 Zn1 44.764(11) 31 7_455
As3 Sm2 Zn1 44.764(11) 31_445 7_455
As3 Sm2 Zn1 95.64(3) 31_545 7_455
Zn1 Sm2 Zn1 70.82(3) 7 7_455
Zn1 Sm2 Zn1 70.82(3) 7_445 7_455
Mn2 Sm3 Mn2 180.0(3) 31_445 7
Mn2 Sm3 Mn2 102.46(17) 31_445 31
Mn2 Sm3 Mn2 77.54(17) 7 31
Mn2 Sm3 Mn2 77.54(17) 31_445 7_445
Mn2 Sm3 Mn2 102.46(17) 7 7_445
Mn2 Sm3 Mn2 180.0(3) 31 7_445
Mn2 Sm3 Mn2 102.46(17) 31_445 31_545
Mn2 Sm3 Mn2 77.54(17) 7 31_545
Mn2 Sm3 Mn2 102.46(17) 31 31_545
Mn2 Sm3 Mn2 77.54(17) 7_445 31_545
Mn2 Sm3 Mn2 77.54(17) 31_445 7_455
Mn2 Sm3 Mn2 102.46(17) 7 7_455
Mn2 Sm3 Mn2 77.54(17) 31 7_455
Mn2 Sm3 Mn2 102.46(17) 7_445 7_455
Mn2 Sm3 Mn2 180.0(3) 31_545 7_455
Mn2 Sm3 As2 128.12(6) 31_445 31
Mn2 Sm3 As2 51.88(6) 7 31
Mn2 Sm3 As2 60.19(14) 31 31
Mn2 Sm3 As2 119.81(14) 7_445 31
Mn2 Sm3 As2 128.12(6) 31_545 31
Mn2 Sm3 As2 51.88(6) 7_455 31
Mn2 Sm3 As2 51.88(6) 31_445 7_445
Mn2 Sm3 As2 128.12(6) 7 7_445
Mn2 Sm3 As2 119.81(14) 31 7_445
Mn2 Sm3 As2 60.19(14) 7_445 7_445
Mn2 Sm3 As2 51.88(6) 31_545 7_445
Mn2 Sm3 As2 128.12(6) 7_455 7_445
As2 Sm3 As2 180.0 31 7_445
Mn2 Sm3 As2 60.19(14) 31_445 31_445
Mn2 Sm3 As2 119.81(14) 7 31_445
Mn2 Sm3 As2 128.12(6) 31 31_445
Mn2 Sm3 As2 51.88(6) 7_445 31_445
Mn2 Sm3 As2 128.12(6) 31_545 31_445
Mn2 Sm3 As2 51.88(6) 7_455 31_445
As2 Sm3 As2 91.24(3) 31 31_445
As2 Sm3 As2 88.76(3) 7_445 31_445
Mn2 Sm3 As2 119.81(14) 31_445 7
Mn2 Sm3 As2 60.19(14) 7 7
Mn2 Sm3 As2 51.88(6) 31 7
Mn2 Sm3 As2 128.12(6) 7_445 7
Mn2 Sm3 As2 51.88(6) 31_545 7
Mn2 Sm3 As2 128.12(6) 7_455 7
As2 Sm3 As2 88.76(3) 31 7
As2 Sm3 As2 91.24(3) 7_445 7
As2 Sm3 As2 180.00(3) 31_445 7
Mn2 Sm3 As2 128.12(6) 31_445 31_545
Mn2 Sm3 As2 51.88(6) 7 31_545
Mn2 Sm3 As2 128.12(6) 31 31_545
Mn2 Sm3 As2 51.88(6) 7_445 31_545
Mn2 Sm3 As2 60.19(14) 31_545 31_545
Mn2 Sm3 As2 119.81(14) 7_455 31_545
As2 Sm3 As2 91.24(3) 31 31_545
As2 Sm3 As2 88.76(3) 7_445 31_545
As2 Sm3 As2 91.24(3) 31_445 31_545
As2 Sm3 As2 88.76(3) 7 31_545
Mn2 Sm3 As2 51.88(6) 31_445 7_455
Mn2 Sm3 As2 128.12(6) 7 7_455
Mn2 Sm3 As2 51.88(6) 31 7_455
Mn2 Sm3 As2 128.12(6) 7_445 7_455
Mn2 Sm3 As2 119.81(14) 31_545 7_455
Mn2 Sm3 As2 60.19(14) 7_455 7_455
As2 Sm3 As2 88.76(3) 31 7_455
As2 Sm3 As2 91.24(3) 7_445 7_455
As2 Sm3 As2 88.76(3) 31_445 7_455
As2 Sm3 As2 91.24(3) 7 7_455
As2 Sm3 As2 180.00(3) 31_545 7_455
As4 Sm4 As4 180.00(3) 25_445 13_554
As4 Sm4 As4 89.63(2) 25_445 25
As4 Sm4 As4 90.37(2) 13_554 25
As4 Sm4 As4 90.37(2) 25_445 13_444
As4 Sm4 As4 89.63(2) 13_554 13_444
As4 Sm4 As4 180.00(3) 25 13_444
As4 Sm4 As4 90.37(2) 25_445 13_544
As4 Sm4 As4 89.63(2) 13_554 13_544
As4 Sm4 As4 90.37(2) 25 13_544
As4 Sm4 As4 89.63(2) 13_444 13_544
As4 Sm4 As4 89.63(2) 25_445 25_455
As4 Sm4 As4 90.37(2) 13_554 25_455
As4 Sm4 As4 89.63(2) 25 25_455
As4 Sm4 As4 90.37(2) 13_444 25_455
As4 Sm4 As4 180.00(3) 13_544 25_455
As2 Zn1 As3 110.52(3) . 25_445
As2 Zn1 As3 110.52(3) . 25
As3 Zn1 As3 108.40(4) 25_445 25
As2 Zn1 As3 110.52(3) . 25_455
As3 Zn1 As3 108.40(4) 25_445 25_455
As3 Zn1 As3 108.40(4) 25 25_455
As2 Zn1 Zn2 52.05(4) . 25
As3 Zn1 Zn2 125.791(19) 25_445 25
As3 Zn1 Zn2 58.47(4) 25 25
As3 Zn1 Zn2 125.790(19) 25_455 25
As2 Zn1 Zn2 52.05(4) . 25_445
As3 Zn1 Zn2 58.47(4) 25_445 25_445
As3 Zn1 Zn2 125.791(19) 25 25_445
As3 Zn1 Zn2 125.790(19) 25_455 25_445
Zn2 Zn1 Zn2 86.14(6) 25 25_445
As2 Zn1 Zn2 52.05(4) . 25_455
As3 Zn1 Zn2 125.790(19) 25_445 25_455
As3 Zn1 Zn2 125.790(19) 25 25_455
As3 Zn1 Zn2 58.47(4) 25_455 25_455
Zn2 Zn1 Zn2 86.14(6) 25 25_455
Zn2 Zn1 Zn2 86.14(6) 25_445 25_455
As2 Zn1 Sm2 138.005(17) . 13_444
As3 Zn1 Sm2 54.98(2) 25_445 13_444
As3 Zn1 Sm2 111.48(5) 25 13_444
As3 Zn1 Sm2 54.98(2) 25_455 13_444
Zn2 Zn1 Sm2 169.95(5) 25 13_444
Zn2 Zn1 Sm2 101.15(3) 25_445 13_444
Zn2 Zn1 Sm2 101.15(3) 25_455 13_444
As2 Zn1 Sm2 138.005(17) . 13_554
As3 Zn1 Sm2 111.48(5) 25_445 13_554
As3 Zn1 Sm2 54.98(2) 25 13_554
As3 Zn1 Sm2 54.98(2) 25_455 13_554
Zn2 Zn1 Sm2 101.15(3) 25 13_554
Zn2 Zn1 Sm2 169.95(5) 25_445 13_554
Zn2 Zn1 Sm2 101.15(3) 25_455 13_554
Sm2 Zn1 Sm2 70.82(3) 13_444 13_554
As2 Zn1 Sm2 138.005(17) . 13_544
As3 Zn1 Sm2 54.98(2) 25_445 13_544
As3 Zn1 Sm2 54.98(2) 25 13_544
As3 Zn1 Sm2 111.48(5) 25_455 13_544
Zn2 Zn1 Sm2 101.15(3) 25 13_544
Zn2 Zn1 Sm2 101.15(3) 25_445 13_544
Zn2 Zn1 Sm2 169.95(5) 25_455 13_544
Sm2 Zn1 Sm2 70.82(3) 13_444 13_544
Sm2 Zn1 Sm2 70.82(3) 13_554 13_544
Mn2 Zn2 As2 75.34(6) . 25_445
Mn2 Zn2 As2 75.34(6) . 25
As2 Zn2 As2 113.82(5) 25_445 25
Mn2 Zn2 As2 75.34(6) . 25_455
As2 Zn2 As2 113.82(5) 25_445 25_455
As2 Zn2 As2 113.82(5) 25 25_455
Mn2 Zn2 As3 180.0 . .
As2 Zn2 As3 104.66(6) 25_445 .
As2 Zn2 As3 104.66(6) 25 .
As2 Zn2 As3 104.66(6) 25_455 .
Mn2 Zn2 Zn1 127.95(4) . 25
As2 Zn2 Zn1 122.49(4) 25_445 25
As2 Zn2 Zn1 52.61(4) 25 25
As2 Zn2 Zn1 122.49(4) 25_455 25
As3 Zn2 Zn1 52.05(4) . 25
Mn2 Zn2 Zn1 127.95(4) . 25_445
As2 Zn2 Zn1 52.61(4) 25_445 25_445
As2 Zn2 Zn1 122.49(4) 25 25_445
As2 Zn2 Zn1 122.49(4) 25_455 25_445
As3 Zn2 Zn1 52.05(4) . 25_445
Zn1 Zn2 Zn1 86.14(6) 25 25_445
Mn2 Zn2 Zn1 127.95(4) . 25_455
As2 Zn2 Zn1 122.49(4) 25_445 25_455
As2 Zn2 Zn1 122.49(4) 25 25_455
As2 Zn2 Zn1 52.61(4) 25_455 25_455
As3 Zn2 Zn1 52.05(4) . 25_455
Zn1 Zn2 Zn1 86.14(6) 25 25_455
Zn1 Zn2 Zn1 86.14(6) 25_445 25_455
Mn2 Zn2 Sm3 46.58(3) . 13_444
As2 Zn2 Sm3 58.31(3) 25_445 13_444
As2 Zn2 Sm3 121.92(8) 25 13_444
As2 Zn2 Sm3 58.31(3) 25_455 13_444
As3 Zn2 Sm3 133.42(3) . 13_444
Zn1 Zn2 Sm3 174.53(6) 25 13_444
Zn1 Zn2 Sm3 97.83(2) 25_445 13_444
Zn1 Zn2 Sm3 97.83(2) 25_455 13_444
Mn2 Zn2 Sm3 46.58(3) . 13_554
As2 Zn2 Sm3 121.92(8) 25_445 13_554
As2 Zn2 Sm3 58.31(3) 25 13_554
As2 Zn2 Sm3 58.31(3) 25_455 13_554
As3 Zn2 Sm3 133.42(3) . 13_554
Zn1 Zn2 Sm3 97.83(2) 25 13_554
Zn1 Zn2 Sm3 174.53(6) 25_445 13_554
Zn1 Zn2 Sm3 97.83(2) 25_455 13_554
Sm3 Zn2 Sm3 77.96(4) 13_444 13_554
Mn2 Zn2 Sm3 46.58(3) . 13_544
As2 Zn2 Sm3 58.31(3) 25_445 13_544
As2 Zn2 Sm3 58.31(3) 25 13_544
As2 Zn2 Sm3 121.92(8) 25_455 13_544
As3 Zn2 Sm3 133.42(3) . 13_544
Zn1 Zn2 Sm3 97.83(2) 25 13_544
Zn1 Zn2 Sm3 97.83(2) 25_445 13_544
Zn1 Zn2 Sm3 174.53(6) 25_455 13_544
Sm3 Zn2 Sm3 77.96(4) 13_444 13_544
Sm3 Zn2 Sm3 77.96(4) 13_554 13_544
Zn2 Mn2 As2 78.63(17) . 25
Zn2 Mn2 As2 78.63(17) . 25_445
As2 Mn2 As2 116.21(11) 25 25_445
Zn2 Mn2 As2 78.63(17) . 25_455
As2 Mn2 As2 116.21(11) 25 25_455
As2 Mn2 As2 116.21(11) 25_445 25_455
Zn2 Mn2 Sm3 115.80(14) . 13_444
As2 Mn2 Sm3 165.6(3) 25 13_444
As2 Mn2 Sm3 69.18(4) 25_445 13_444
As2 Mn2 Sm3 69.18(4) 25_455 13_444
Zn2 Mn2 Sm3 115.80(14) . 13_554
As2 Mn2 Sm3 69.18(4) 25 13_554
As2 Mn2 Sm3 165.6(3) 25_445 13_554
As2 Mn2 Sm3 69.18(4) 25_455 13_554
Sm3 Mn2 Sm3 102.47(17) 13_444 13_554
Zn2 Mn2 Sm3 115.80(14) . 13_544
As2 Mn2 Sm3 69.18(4) 25 13_544
As2 Mn2 Sm3 69.18(4) 25_445 13_544
As2 Mn2 Sm3 165.6(3) 25_455 13_544
Sm3 Mn2 Sm3 102.46(17) 13_444 13_544
Sm3 Mn2 Sm3 102.46(17) 13_554 13_544
Zn2 Mn2 As2 180.0 . .
As2 Mn2 As2 101.37(17) 25 .
As2 Mn2 As2 101.37(17) 25_445 .
As2 Mn2 As2 101.37(17) 25_455 .
Sm3 Mn2 As2 64.20(14) 13_444 .
Sm3 Mn2 As2 64.20(14) 13_554 .
Sm3 Mn2 As2 64.20(14) 13_544 .
Sm2 As1 Sm2 90.57(3) 13_554 13_444
Sm2 As1 Sm2 90.57(3) 13_554 13_544
Sm2 As1 Sm2 90.57(3) 13_444 13_544
Sm2 As1 Sm1 178.92(3) 13_554 25_445
Sm2 As1 Sm1 90.191(14) 13_444 25_445
Sm2 As1 Sm1 90.192(14) 13_544 25_445
Sm2 As1 Sm1 90.191(14) 13_554 25
Sm2 As1 Sm1 178.92(3) 13_444 25
Sm2 As1 Sm1 90.192(14) 13_544 25
Sm1 As1 Sm1 89.04(3) 25_445 25
Sm2 As1 Sm1 90.192(14) 13_554 25_455
Sm2 As1 Sm1 90.192(14) 13_444 25_455
Sm2 As1 Sm1 178.92(3) 13_544 25_455
Sm1 As1 Sm1 89.04(3) 25_445 25_455
Sm1 As1 Sm1 89.04(3) 25 25_455
Mn2 As2 Mn2 116.21(11) 25 25_445
Mn2 As2 Mn2 116.21(11) 25 25_455
Mn2 As2 Mn2 116.21(11) 25_445 25_455
Mn2 As2 Zn2 121.61(3) 25 25_445
Mn2 As2 Zn2 26.03(17) 25_445 25_445
Mn2 As2 Zn2 121.61(3) 25_455 25_445
Mn2 As2 Zn2 26.03(17) 25 25
Mn2 As2 Zn2 121.61(3) 25_445 25
Mn2 As2 Zn2 121.61(3) 25_455 25
Zn2 As2 Zn2 113.83(4) 25_445 25
Mn2 As2 Zn2 121.61(3) 25 25_455
Mn2 As2 Zn2 121.61(3) 25_445 25_455
Mn2 As2 Zn2 26.03(17) 25_455 25_455
Zn2 As2 Zn2 113.83(4) 25_445 25_455
Zn2 As2 Zn2 113.83(4) 25 25_455
Mn2 As2 Zn1 101.38(17) 25 .
Mn2 As2 Zn1 101.38(17) 25_445 .
Mn2 As2 Zn1 101.38(17) 25_455 .
Zn2 As2 Zn1 75.34(6) 25_445 .
Zn2 As2 Zn1 75.34(6) 25 .
Zn2 As2 Zn1 75.34(6) 25_455 .
Mn2 As2 Mn2 78.62(17) 25 .
Mn2 As2 Mn2 78.62(17) 25_445 .
Mn2 As2 Mn2 78.62(17) 25_455 .
Zn2 As2 Mn2 104.66(6) 25_445 .
Zn2 As2 Mn2 104.66(6) 25 .
Zn2 As2 Mn2 104.66(6) 25_455 .
Zn1 As2 Mn2 180.0 . .
Mn2 As2 Sm3 58.94(9) 25 13_554
Mn2 As2 Sm3 134.24(17) 25_445 13_554
Mn2 As2 Sm3 58.94(9) 25_455 13_554
Zn2 As2 Sm3 160.27(7) 25_445 13_554
Zn2 As2 Sm3 75.15(4) 25 13_554
Zn2 As2 Sm3 75.15(4) 25_455 13_554
Zn1 As2 Sm3 124.389(19) . 13_554
Mn2 As2 Sm3 55.611(19) . 13_554
Mn2 As2 Sm3 134.24(17) 25 13_444
Mn2 As2 Sm3 58.94(9) 25_445 13_444
Mn2 As2 Sm3 58.94(9) 25_455 13_444
Zn2 As2 Sm3 75.15(4) 25_445 13_444
Zn2 As2 Sm3 160.27(7) 25 13_444
Zn2 As2 Sm3 75.15(4) 25_455 13_444
Zn1 As2 Sm3 124.389(19) . 13_444
Mn2 As2 Sm3 55.611(19) . 13_444
Sm3 As2 Sm3 91.23(3) 13_554 13_444
Mn2 As2 Sm3 58.94(9) 25 13_544
Mn2 As2 Sm3 58.94(9) 25_445 13_544
Mn2 As2 Sm3 134.24(17) 25_455 13_544
Zn2 As2 Sm3 75.15(4) 25_445 13_544
Zn2 As2 Sm3 75.15(4) 25 13_544
Zn2 As2 Sm3 160.27(7) 25_455 13_544
Zn1 As2 Sm3 124.388(19) . 13_544
Mn2 As2 Sm3 55.612(19) . 13_544
Sm3 As2 Sm3 91.23(3) 13_554 13_544
Sm3 As2 Sm3 91.23(3) 13_444 13_544
Zn1 As3 Zn1 108.40(4) 25_445 25
Zn1 As3 Zn1 108.40(4) 25_445 25_455
Zn1 As3 Zn1 108.40(4) 25 25_455
Zn1 As3 Zn2 69.48(3) 25_445 .
Zn1 As3 Zn2 69.48(3) 25 .
Zn1 As3 Zn2 69.48(3) 25_455 .
Zn1 As3 Sm2 164.15(4) 25_445 31
Zn1 As3 Sm2 80.26(2) 25 31
Zn1 As3 Sm2 80.26(2) 25_455 31
Zn2 As3 Sm2 126.368(18) . 31
Zn1 As3 Sm2 80.26(2) 25_445 31_445
Zn1 As3 Sm2 164.15(4) 25 31_445
Zn1 As3 Sm2 80.26(2) 25_455 31_445
Zn2 As3 Sm2 126.368(18) . 31_445
Sm2 As3 Sm2 88.43(3) 31 31_445
Zn1 As3 Sm2 80.26(2) 25_445 31_545
Zn1 As3 Sm2 80.26(2) 25 31_545
Zn1 As3 Sm2 164.15(4) 25_455 31_545
Zn2 As3 Sm2 126.367(18) . 31_545
Sm2 As3 Sm2 88.43(3) 31 31_545
Sm2 As3 Sm2 88.43(3) 31_445 31_545
Sm1 As4 Sm1 90.24(3) 31 31_445
Sm1 As4 Sm1 90.24(3) 31 31_545
Sm1 As4 Sm1 90.24(3) 31_445 31_545
Sm1 As4 Sm4 179.57(3) 31 7_445
Sm1 As4 Sm4 90.065(12) 31_445 7_445
Sm1 As4 Sm4 90.066(12) 31_545 7_445
Sm1 As4 Sm4 90.065(12) 31 7
Sm1 As4 Sm4 179.57(3) 31_445 7
Sm1 As4 Sm4 90.066(12) 31_545 7
Sm4 As4 Sm4 89.63(2) 7_445 7
Sm1 As4 Sm4 90.066(12) 31 7_455
Sm1 As4 Sm4 90.066(12) 31_445 7_455
Sm1 As4 Sm4 179.57(3) 31_545 7_455
Sm4 As4 Sm4 89.63(2) 7_445 7_455
Sm4 As4 Sm4 89.63(2) 7 7_455

loop_
_geom_bond_atom_site_label_1
_geom_bond_atom_site_label_2
_geom_bond_distance
_geom_bond_site_symmetry_2
Sm1 As4 2.9420(8) 31
Sm1 As4 2.9419(8) 31_445
Sm1 As4 2.9420(8) 31_545
Sm1 As1 2.9732(7) 25_445
Sm1 As1 2.9732(7) 25
Sm1 As1 2.9732(7) 25_455
Sm2 As1 2.9335(7) 7_445
Sm2 As1 2.9335(8) 7
Sm2 As1 2.9335(7) 7_455
Sm2 As3 2.9889(8) 31
Sm2 As3 2.9889(8) 31_445
Sm2 As3 2.9890(8) 31_545
Sm2 Zn1 3.5976(11) 7
Sm2 Zn1 3.5976(11) 7_445
Sm2 Zn1 3.5976(11) 7_455
Sm3 Mn2 2.674(3) 31_445
Sm3 Mn2 2.674(3) 7
Sm3 Mn2 2.674(3) 31
Sm3 Mn2 2.674(3) 7_445
Sm3 Mn2 2.674(3) 31_545
Sm3 Mn2 2.674(3) 7_455
Sm3 As2 2.9167(8) 31
Sm3 As2 2.9167(8) 7_445
Sm3 As2 2.9167(8) 31_445
Sm3 As2 2.9167(8) 7
Sm3 As2 2.9167(8) 31_545
Sm3 As2 2.9167(8) 7_455
Sm4 As4 2.9575(7) 25_445
Sm4 As4 2.9575(7) 13_554
Sm4 As4 2.9575(7) 25
Sm4 As4 2.9575(7) 13_444
Sm4 As4 2.9575(7) 13_544
Sm4 As4 2.9575(7) 25_455
Zn1 As2 2.5070(18) .
Zn1 As3 2.5701(8) 25_445
Zn1 As3 2.5701(8) 25
Zn1 As3 2.5701(8) 25_455
Zn1 Zn2 3.0527(17) 25
Zn1 Zn2 3.0527(17) 25_445
Zn1 Zn2 3.0527(17) 25_455
Zn1 Sm2 3.5976(11) 13_444
Zn1 Sm2 3.5976(11) 13_554
Zn1 Sm2 3.5976(12) 13_544
Zn2 Mn2 1.114(7) .
Zn2 As2 2.4880(8) 25_445
Zn2 As2 2.4880(8) 25
Zn2 As2 2.4881(8) 25_455
Zn2 As3 2.778(3) .
Zn2 Zn1 3.0525(17) 25
Zn2 Zn1 3.0525(17) 25_445
Zn2 Zn1 3.0525(17) 25_455
Zn2 Sm3 3.3138(16) 13_444
Zn2 Sm3 3.3138(16) 13_554
Zn2 Sm3 3.3138(16) 13_544
Mn2 As2 2.4552(16) 25
Mn2 As2 2.4552(16) 25_445
Mn2 As2 2.4552(16) 25_455
Mn2 Sm3 2.674(3) 13_444
Mn2 Sm3 2.674(3) 13_554
Mn2 Sm3 2.674(3) 13_544
Mn2 As2 2.811(7) .
As1 Sm2 2.9335(7) 13_554
As1 Sm2 2.9335(7) 13_444
As1 Sm2 2.9335(7) 13_544
As1 Sm1 2.9730(8) 25_445
As1 Sm1 2.9730(8) 25
As1 Sm1 2.9731(8) 25_455
As2 Mn2 2.4553(16) 25
As2 Mn2 2.4553(16) 25_445
As2 Mn2 2.4553(16) 25_455
As2 Zn2 2.4880(8) 25_445
As2 Zn2 2.4880(8) 25
As2 Zn2 2.4880(8) 25_455
As2 Sm3 2.9168(8) 13_554
As2 Sm3 2.9168(8) 13_444
As2 Sm3 2.9168(8) 13_544
As3 Zn1 2.5701(8) 25_445
As3 Zn1 2.5701(8) 25
As3 Zn1 2.5701(8) 25_455
As3 Sm2 2.9892(8) 31
As3 Sm2 2.9892(8) 31_445
As3 Sm2 2.9893(8) 31_545
As4 Sm1 2.9418(8) 31
As4 Sm1 2.9418(8) 31_445
As4 Sm1 2.9419(8) 31_545
As4 Sm4 2.9576(7) 7_445
As4 Sm4 2.9576(7) 7
As4 Sm4 2.9576(7) 7_455
